data_4503052
loop_
_publ_author_name
'Neels, Antonia'
'Mantero, D\'eborah Gonz\'alez'
'Stoeckli-Evans, Helen'

_publ_section_title
;
 Solid-State Synthesis of New Diimide Compounds: A Two-Step Reaction
 Followed by X-ray Powder Diffraction
;
_journal_issue 4
_journal_name_full 'Crystal Growth &amp; Design'
_journal_page_first 1147
_journal_paper_doi 10.1021/cg070058q
_journal_volume 8
_journal_year 2008
_chemical_compound_source synthesis
_chemical_formula_analytical 'C20 H16 N4 O8 Cl2'
_chemical_formula_moiety 'C10 H4 O8, 2(C5 H6 N2 Cl)'
_chemical_formula_structural 'C20 H16 N4 O8 Cl2'
_chemical_formula_sum 'C20 H16 Cl2 N4 O8'
_chemical_formula_weight 511.28
_chemical_name_systematic ' ?'
_space_group_IT_number 14
_symmetry_cell_setting monoclinic
_symmetry_space_group_name_Hall '-P 2yn'
_symmetry_space_group_name_H-M 'P 1 21/n 1'
_audit_creation_date 2005-05-25T11:12
_audit_creation_method 'from EXP file using GSAS2CIF'
_audit_update_record ' 2005-05-25T11:12  Initial CIF as created by GSAS2CIF'
_cell_angle_alpha 90.0
_cell_angle_beta 98.094(5)
_cell_angle_gamma 90.0
_cell_formula_units_Z 2
_cell_length_a 22.3839(12)
_cell_length_b 3.95869(15)
_cell_length_c 11.6243(7)
_cell_measurement_temperature 293
_cell_volume 1019.78(9)
_computing_data_collection 'WinXPow, Stoe & Cie (1997)'
_computing_data_reduction 'WinXPow, Stoe & Cie (1997)'
_computing_molecular_graphics PLATON04
_computing_publication_material GSAS
_computing_structure_refinement GSAS
_computing_structure_solution DASH
_diffrn_ambient_temperature 293
_diffrn_detector 'linear PSD'
_diffrn_measurement_device_type 'Stoe STADIP'
_diffrn_radiation_monochromator 'curved Ge111'
_diffrn_radiation_polarisn_ratio 0.587
_diffrn_radiation_probe x-ray
_diffrn_radiation_type 'Cu K\a1'
_diffrn_source X-rays
_diffrn_source_target Cu\Ka
_diffrn_source_type 'sealed tube'
_exptl_absorpt_coefficient_mu 3.415
_exptl_absorpt_correction_T_max 1.00000
_exptl_absorpt_correction_T_min 1.00000
_exptl_absorpt_process_details
;   GSAS Absorption/surface roughness correction: function number 0
 No correction is applied.
;
_exptl_crystal_density_diffrn 1.665
_pd_block_id 2005-05-25T11:12|3a|g|g
_pd_calc_method 'Rietveld Refinement'
_pd_char_colour white
_pd_char_particle_morphology powder
_pd_instr_location ' ?'
_pd_meas_2theta_range_inc 0.01
_pd_meas_2theta_range_max 99.99
_pd_meas_2theta_range_min 4.0
_pd_meas_number_of_points 9600
_pd_meas_scan_method step
_pd_phase_name 3a
_pd_prep_temperature 293
_pd_proc_2theta_range_inc 0.01
_pd_proc_2theta_range_max 99.96977
_pd_proc_2theta_range_min 3.97977
_pd_proc_info_datetime 2005-05-25T11:12:49
_pd_proc_info_excluded_regions
; data <6deg excluded - no reflections observed
data >80deg excluded - strong overlapp of reflections
;
_pd_proc_ls_background_function
;   GSAS Background function number 2 with 12 terms.
 Cosine Fourier series
      1:    105968.     2:   -156746.     3:    29880.8     4:    99571.0    
      5:   -171864.     6:    175323.     7:   -134856.     8:    83297.7    
      9:   -42059.2    10:    16699.0    11:   -4849.74    12:    766.084    
;
_pd_proc_ls_peak_cutoff 0.00100
_pd_proc_ls_pref_orient_corr
;   March-Dollase
 AXIS  1 Ratio=     1.013 Frac     1.000  h= 2.000  k= 0.000  l= 0.000
 AXIS  2 Ratio=     1.000 Frac     0.000  h= 0.000  k= 1.000  l= 1.000
 Prefered orientation correction range: Min=   0.96321, Max=   1.01892
;
_pd_proc_ls_profile_function
;
 CW Profile function number 2 with  18 terms
 Profile coefficients for Simpson's rule integration of pseudovoigt function
 C.J. Howard (1982). J. Appl. Cryst.,15,615-620.
 P. Thompson, D.E. Cox & J.B. Hastings (1987). J. Appl. Cryst.,20,79-83.
 Peak tails are ignored  where the intensity is below 0.0010 times the peak
   Aniso. broadening axis   0.0   0.0   1.0
;
_pd_proc_ls_prof_R_factor 0.0563
_pd_proc_ls_prof_wR_expected 0.0274
_pd_proc_ls_prof_wR_factor 0.0781
_pd_proc_number_of_points 9600
_pd_spec_mounting
;
capillary
;
_pd_spec_mount_mode transmission
_pd_spec_shape cylinder
_pd_spec_size_axial 0.5
_pd_spec_size_equat 5
_pd_spec_size_thick 0.5
_refine_diff_density_max 0.319
_refine_diff_density_min -0.251
_refine_ls_goodness_of_fit_all 3.03
_refine_ls_hydrogen_treatment constr
_refine_ls_matrix_type full
_refine_ls_number_parameters 96
_refine_ls_number_restraints 90
_refine_ls_R_Fsqd_factor 0.07870
_refine_ls_shift/su_max 0.02
_refine_ls_shift/su_mean 0.00
_reflns_d_resolution_high 1.200
_reflns_d_resolution_low 11.080
_reflns_limit_h_max 20
_reflns_limit_h_min 0
_reflns_limit_k_max 3
_reflns_limit_k_min 0
_reflns_limit_l_max 10
_reflns_limit_l_min -10
_reflns_number_total 1238
_cod_data_source_file cg070058q-file006.cif
_cod_data_source_block 3a_publ
_cod_depositor_comments
;
The following automatic conversions were performed:

'_geom_bond_publ_flag' value 'N' changed to 'n' according to
/home/saulius/struct/CIF-dictionaries/cif_core.dic dictionary named
'cif_core.dic' version 2.4.1 from 2010-06-29 (45
times).

'_geom_angle_publ_flag' value 'N' changed to 'n' according
to /home/saulius/struct/CIF-dictionaries/cif_core.dic dictionary
named 'cif_core.dic' version 2.4.1 from 2010-06-29 (41 time).

Automatic conversion script
Id: cif_fix_values 1715 2011-07-08 13:25:40Z adriana 
;
_cod_original_sg_symbol_H-M 'P 21/n'
_cod_database_code 4503052
_refine_ls_r_f_factor 0.0504
_gsas_exptl_extinct_corr_t_min 1.00000
_gsas_exptl_extinct_corr_t_max 1.00000

loop_
_symmetry_equiv_pos_site_id
_symmetry_equiv_pos_as_xyz
1 +x,+y,+z
2 -x+1/2,+y+1/2,-z+1/2
-1 -x,-y,-z
-2 +x+1/2,-y+1/2,+z+1/2

loop_
_atom_site_type_symbol
_atom_site_label
_atom_site_fract_x
_atom_site_fract_y
_atom_site_fract_z
_atom_site_occupancy
_atom_site_thermal_displace_type
_atom_site_U_iso_or_equiv
_atom_site_symmetry_multiplicity
C C1 0.06076(16) 0.4981(15) 0.4844(5) 1.0 Uiso 0.038(4) 4
C C2 0.01760(26) 0.3468(17) 0.4003(4) 1.0 Uiso 0.038(4) 4
C C3 0.04215(21) 0.6071(18) 0.5871(4) 1.0 Uiso 0.038(4) 4
C C4 0.12830(27) 0.5642(16) 0.4771(6) 1.0 Uiso 0.038(4) 4
C C5 0.02652(34) 0.1909(14) 0.2827(5) 1.0 Uiso 0.038(4) 4
C C6 0.38654(29) 1.0961(11) 0.4766(6) 1.0 Uiso 0.038(4) 4
C C7 0.37737(28) 0.9415(13) 0.5788(5) 1.0 Uiso 0.038(4) 4
C C8 0.32293(32) 0.8132(14) 0.5966(4) 1.0 Uiso 0.038(4) 4
C C9 0.28153(32) 0.9946(16) 0.4089(5) 1.0 Uiso 0.038(4) 4
C C10 0.3363(4) 1.1131(13) 0.3919(5) 1.0 Uiso 0.038(4) 4
N N1 0.27569(27) 0.8457(15) 0.5102(6) 1.0 Uiso 0.0251(22) 4
N N2 0.44131(30) 1.2259(14) 0.4593(8) 1.0 Uiso 0.0251(22) 4
O O1 0.1598(4) 0.7032(25) 0.5588(7) 1.0 Uiso 0.0251(22) 4
O O2 0.1502(4) 0.4724(27) 0.3858(7) 1.0 Uiso 0.0251(22) 4
O O3 0.0812(4) 0.1396(25) 0.2659(7) 1.0 Uiso 0.0251(22) 4
O O4 -0.0176(4) 0.1033(23) 0.2120(6) 1.0 Uiso 0.0251(22) 4
Cl Cl1 0.31629(21) 0.6222(13) 0.7281(4) 1.0 Uiso 0.0664(31) 4
H H3 0.0698(4) 0.7153(22) 0.6374(7) 1.0 Uiso 0.025 4
H H7 0.4086(4) 0.9274(23) 0.6358(7) 1.0 Uiso 0.025 4
H H9 0.2502(4) 1.0083(24) 0.3516(7) 1.0 Uiso 0.025 4
H H10 0.3411(5) 1.2140(22) 0.3250(6) 1.0 Uiso 0.025 4
H H1 0.24160(32) 0.7652(22) 0.5213(9) 1.0 Uiso 0.025 4
H H2A 0.47138(34) 1.2100(22) 0.5138(12) 1.0 Uiso 0.025 4
H H2B 0.4450(5) 1.3184(24) 0.3937(10) 1.0 Uiso 0.025 4
H H1O 0.1379(4) 0.209(7) 0.3126(24) 1.0 Uiso 0.025 4

loop_
_atom_type_symbol
_atom_type_number_in_cell
_atom_type_scat_dispersion_real
_atom_type_scat_dispersion_imag
_atom_type_scat_Cromer_Mann_a1
_atom_type_scat_Cromer_Mann_a2
_atom_type_scat_Cromer_Mann_a3
_atom_type_scat_Cromer_Mann_a4
_atom_type_scat_Cromer_Mann_b1
_atom_type_scat_Cromer_Mann_b2
_atom_type_scat_Cromer_Mann_b3
_atom_type_scat_Cromer_Mann_b4
_atom_type_scat_Cromer_Mann_c
_atom_type_scat_source
C 40.0 0.017 0.009 2.31000 20.8439 1.02000 10.2075 1.58860 0.56870 0.86500 51.6512 0.21560 International_Tables_Vol_C
N 8.0 0.029 0.018 12.2126 0.00570 3.13220 9.89330 2.01250 28.9975 1.16630 0.58260 -11.529 International_Tables_Vol_C
O 16.0 0.047 0.032 3.04850 13.2771 2.28680 5.70110 1.54630 0.32390 0.86700 32.9089 0.25080 International_Tables_Vol_C
Cl 4.0 0.348 0.702 11.4604 0.01040 7.19640 1.16620 6.25560 18.5194 1.64550 47.7784 -9.5574 International_Tables_Vol_C
H 32.0 0.000 0.000 0.49300 10.5109 0.32291 26.1257 0.14019 3.14236 0.04081 57.7997 0.00304 International_Tables_Vol_C

loop_
_diffrn_radiation_wavelength
1.54051

loop_
_geom_angle_atom_site_label_1
_geom_angle_atom_site_label_2
_geom_angle_atom_site_label_3
_geom_angle
_geom_angle_site_symmetry_1
_geom_angle_site_symmetry_3
_geom_angle_publ_flag
C2 C1 C3 118.03(29) 1_555 1_555 n
C2 C1 C4 127.9(4) 1_555 1_555 n
C3 C1 C4 114.1(4) 1_555 1_555 n
C1 C2 C3 116.85(29) 1_555 -1_566 n
C1 C2 C5 128.7(4) 1_555 1_555 n
C3 C2 C5 113.4(4) -1_566 1_555 n
C1 C3 C2 123.08(31) 1_555 -1_566 n
C1 C3 H3 116.4(5) 1_555 1_555 n
C2 C3 H3 117.3(5) -1_566 1_555 n
C1 C4 O1 119.4(6) 1_555 1_555 n
C1 C4 O2 119.2(5) 1_555 1_555 n
O1 C4 O2 121.4(6) 1_555 1_555 n
C2 C5 O3 116.4(5) 1_555 1_555 n
C2 C5 O4 120.6(5) 1_555 1_555 n
O3 C5 O4 122.9(6) 1_555 1_555 n
C7 C6 C10 115.42(34) 1_555 1_555 n
C7 C6 N2 122.6(5) 1_555 1_555 n
C10 C6 N2 122.0(5) 1_555 1_555 n
C6 C7 C8 122.82(34) 1_555 1_555 n
C6 C7 H7 118.1(4) 1_555 1_555 n
C8 C7 H7 119.1(4) 1_555 1_555 n
C7 C8 N1 118.16(34) 1_555 1_555 n
C7 C8 Cl1 119.2(4) 1_555 1_555 n
N1 C8 Cl1 122.7(5) 1_555 1_555 n
C10 C9 N1 118.90(34) 1_555 1_555 n
C10 C9 H9 119.9(5) 1_555 1_555 n
N1 C9 H9 121.1(5) 1_555 1_555 n
C6 C10 C9 122.68(34) 1_555 1_555 n
C6 C10 H10 116.9(4) 1_555 1_555 n
C9 C10 H10 120.3(4) 1_555 1_555 n
C8 N1 C9 121.99(34) 1_555 1_555 n
C8 N1 H1 118.2(5) 1_555 1_555 n
C9 N1 H1 119.8(5) 1_555 1_555 n
C6 N2 H2A 119.3(5) 1_555 1_555 n
C6 N2 H2B 119.3(5) 1_555 1_555 n
H2A N2 H2B 121.5(6) 1_555 1_555 n
C4 O2 H1O 132.3(10) 1_555 1_555 n
C5 O3 H1O 141.0(8) 1_555 1_555 n
N2 H2A H2B 29.30(31) 1_555 1_555 n
N2 H2B H2A 29.24(31) 1_555 1_555 n
O2 H1O O3 120.8(11) 1_555 1_555 n

loop_
_geom_bond_atom_site_label_1
_geom_bond_atom_site_label_2
_geom_bond_distance
_geom_bond_site_symmetry_2
_geom_bond_publ_flag
C1 C2 1.4075(34) 1_555 n
C1 C3 1.3878(34) 1_555 n
C1 C4 1.548(6) 1_555 n
C2 C1 1.4075(34) 1_555 n
C2 C3 1.3779(34) -1_566 n
C2 C5 1.539(6) 1_555 n
C3 C1 1.3878(34) 1_555 n
C3 C2 1.3779(34) -1_566 n
C3 H3 0.8989(34) 1_555 n
C4 C1 1.548(6) 1_555 n
C4 O1 1.231(4) 1_555 n
C4 O2 1.282(4) 1_555 n
C5 C2 1.539(6) 1_555 n
C5 O3 1.283(4) 1_555 n
C5 O4 1.243(4) 1_555 n
C6 C7 1.3771(34) 1_555 n
C6 C10 1.3883(34) 1_555 n
C6 N2 1.3701(33) 1_555 n
C7 C6 1.3771(34) 1_555 n
C7 C8 1.3627(34) 1_555 n
C7 Cl1 2.674(6) 1_555 n
C7 H7 0.8951(34) 1_555 n
C8 C7 1.3627(34) 1_555 n
C8 N1 1.3582(34) 1_555 n
C8 Cl1 1.7304(35) 1_555 n
C9 C10 1.3527(33) 1_555 n
C9 N1 1.3401(33) 1_555 n
C9 H9 0.8977(34) 1_555 n
C10 C6 1.3883(34) 1_555 n
C10 C9 1.3527(33) 1_555 n
C10 H10 0.8948(34) 1_555 n
N1 C8 1.3582(34) 1_555 n
N1 C9 1.3401(33) 1_555 n
N1 Cl1 2.716(6) 1_555 n
N1 H1 0.8534(34) 1_555 n
N2 C6 1.3701(33) 1_555 n
N2 H2A 0.859(4) 1_555 n
N2 H2B 0.861(4) 1_555 n
O1 C4 1.231(4) 1_555 n
O2 C4 1.282(4) 1_555 n
O2 H1O 1.349(4) 1_555 n
O3 C5 1.283(4) 1_555 n
O3 H1O 1.337(4) 1_555 n
O4 C5 1.243(4) 1_555 n
Cl1 C8 1.7304(35) 1_555 n
